data_7046074
loop_
_publ_author_name
'Fischer, Paul J.'
'Senthil, Shuruthi'
'Stephan, Jeremy T.'
'Swift, McKinley L'
'Storlie, Meghan D.'
'Chan, Emily T.'
'Vollmer, Matthew V.'
'Young, Victor G.'

_publ_section_title
;
 Inductive modulation of tris(phosphinomethyl)phenylborate donation at
 group VI metals via borate phenyl substituent modification.
;
_journal_issue 17
_journal_name_full 'Dalton transactions (Cambridge, England : 2003)'
_journal_page_first 6166
_journal_page_last 6176
_journal_paper_doi 10.1039/c8dt00703a
_journal_volume 47
_journal_year 2018
_chemical_formula_moiety 'C33 H53 B Cr2 O6 P3, C36 H30 N P2'
_chemical_formula_sum 'C69 H83 B Cr2 N O6 P5'
_chemical_formula_weight 1292.02
_chemical_name_common 16173z
_space_group_crystal_system triclinic
_space_group_IT_number 2
_space_group_name_Hall '-P 1'
_space_group_name_H-M_alt 'P -1'
_symmetry_space_group_name_Hall '-P 1'
_symmetry_space_group_name_H-M 'P -1'
_atom_sites_solution_hydrogens geom
_audit_creation_method SHELXL-2014/6
_audit_update_record
;
2018-02-16 deposited with the CCDC.
2018-04-04 downloaded from the CCDC.
;
_cell_angle_alpha 100.819(4)
_cell_angle_beta 99.989(4)
_cell_angle_gamma 95.851(4)
_cell_formula_units_Z 2
_cell_length_a 12.031(4)
_cell_length_b 14.432(4)
_cell_length_c 19.966(6)
_cell_measurement_reflns_used 9911
_cell_measurement_temperature 173(2)
_cell_measurement_theta_max 27.44
_cell_measurement_theta_min 2.20
_cell_volume 3320.9(18)
_computing_cell_refinement 'Bruker SAINT'
_computing_data_collection 'Bruker APEX2'
_computing_data_reduction 'Bruker SAINT'
_computing_molecular_graphics 'Bruker SHELXTL'
_computing_publication_material 'Bruker SHELXTL'
_computing_structure_refinement 'SHELXL-2014/6 (Sheldrick, 2014)'
_computing_structure_solution 'SHELXS-97 (Sheldrick, 2008)'
_diffrn_ambient_temperature 173(2)
_diffrn_measured_fraction_theta_full 0.998
_diffrn_measured_fraction_theta_max 0.981
_diffrn_measurement_device_type 'Bruker APEX-II CCD'
_diffrn_measurement_method '\f and \w scans'
_diffrn_radiation_type MoK\a
_diffrn_radiation_wavelength 0.71073
_diffrn_reflns_av_R_equivalents 0.0418
_diffrn_reflns_av_unetI/netI 0.0566
_diffrn_reflns_Laue_measured_fraction_full 0.998
_diffrn_reflns_Laue_measured_fraction_max 0.981
_diffrn_reflns_limit_h_max 15
_diffrn_reflns_limit_h_min -15
_diffrn_reflns_limit_k_max 18
_diffrn_reflns_limit_k_min -18
_diffrn_reflns_limit_l_max 25
_diffrn_reflns_limit_l_min -25
_diffrn_reflns_number 39142
_diffrn_reflns_point_group_measured_fraction_full 0.998
_diffrn_reflns_point_group_measured_fraction_max 0.981
_diffrn_reflns_theta_full 25.242
_diffrn_reflns_theta_max 27.559
_diffrn_reflns_theta_min 1.451
_diffrn_source 'sealed tube'
_exptl_absorpt_coefficient_mu 0.498
_exptl_absorpt_correction_T_max 0.7455
_exptl_absorpt_correction_T_min 0.6740
_exptl_absorpt_correction_type multi-scan
_exptl_absorpt_process_details 'SADABS (Sheldrick, 2012/1)'
_exptl_crystal_colour yellow
_exptl_crystal_density_diffrn 1.292
_exptl_crystal_description Prism
_exptl_crystal_F_000 1360
_exptl_crystal_size_max 0.450
_exptl_crystal_size_mid 0.250
_exptl_crystal_size_min 0.220
_exptl_transmission_factor_max 0.7455
_exptl_transmission_factor_min 0.6740
_refine_diff_density_max 0.836
_refine_diff_density_min -0.535
_refine_diff_density_rms 0.068
_refine_ls_extinction_method none
_refine_ls_goodness_of_fit_ref 1.045
_refine_ls_hydrogen_treatment constr
_refine_ls_matrix_type full
_refine_ls_number_parameters 769
_refine_ls_number_reflns 15053
_refine_ls_number_restraints 0
_refine_ls_restrained_S_all 1.045
_refine_ls_R_factor_all 0.0691
_refine_ls_R_factor_gt 0.0454
_refine_ls_shift/su_max 0.001
_refine_ls_shift/su_mean 0.000
_refine_ls_structure_factor_coef Fsqd
_refine_ls_weighting_details 'w=1/[\s^2^(Fo^2^)+(0.0488P)^2^+1.5395P] where P=(Fo^2^+2Fc^2^)/3'
_refine_ls_weighting_scheme calc
_refine_ls_wR_factor_gt 0.1059
_refine_ls_wR_factor_ref 0.1195
_reflns_Friedel_coverage 0.000
_reflns_number_gt 10790
_reflns_number_total 15053
_reflns_threshold_expression 'I > 2\s(I)'
_cod_data_source_file c8dt00703a2.cif
_cod_data_source_block 16173z
_cod_depositor_comments 'Adding full bibliography for 7046074--7046090.cif.'
_cod_original_cell_volume 3321.0(18)
_cod_database_code 7046074
_shelx_space_group_comment
;
The symmetry employed for this shelxl refinement is uniquely defined
by the following loop, which should always be used as a source of
symmetry information in preference to the above space-group names.
They are only intended as comments.
;
_shelx_estimated_absorpt_t_min 0.807
_shelx_estimated_absorpt_t_max 0.898
_shelxl_version_number 2014/6

loop_
_space_group_symop_operation_xyz
'x, y, z'
'-x, -y, -z'

loop_
_atom_site_label
_atom_site_type_symbol
_atom_site_fract_x
_atom_site_fract_y
_atom_site_fract_z
_atom_site_U_iso_or_equiv
_atom_site_adp_type
_atom_site_occupancy
_atom_site_site_symmetry_order
_atom_site_calc_flag
_atom_site_refinement_flags_posn
_atom_site_refinement_flags_adp
Cr1 Cr 0.28050(3) 0.28213(3) 0.75869(2) 0.01977(9) Uani 1 1 d . .
C1 C 0.3487(2) 0.29393(17) 0.84899(13) 0.0256(5) Uani 1 1 d . .
O1 O 0.38622(17) 0.28698(14) 0.90617(9) 0.0381(5) Uani 1 1 d . .
C2 C 0.3328(2) 0.16688(18) 0.74961(13) 0.0273(6) Uani 1 1 d . .
O2 O 0.36601(18) 0.09375(13) 0.75004(11) 0.0421(5) Uani 1 1 d . .
C3 C 0.1548(2) 0.23141(17) 0.78602(13) 0.0261(5) Uani 1 1 d . .
O3 O 0.07920(16) 0.19826(14) 0.80763(11) 0.0413(5) Uani 1 1 d . .
B1 B 0.2651(2) 0.43651(19) 0.62981(14) 0.0213(6) Uani 1 1 d . .
C4 C 0.3944(2) 0.40443(17) 0.64096(12) 0.0214(5) Uani 1 1 d . .
H4A H 0.4499 0.4606 0.6423 0.026 Uiso 1 1 calc R U
H4B H 0.3984 0.3557 0.5996 0.026 Uiso 1 1 calc R U
P1 P 0.44028(5) 0.35644(4) 0.71921(3) 0.02048(13) Uani 1 1 d . .
C5 C 0.5310(2) 0.46461(18) 0.77783(13) 0.0278(6) Uani 1 1 d . .
H5A H 0.4813 0.5161 0.7771 0.033 Uiso 1 1 calc R U
C6 C 0.6371(2) 0.5032(2) 0.75331(15) 0.0390(7) Uani 1 1 d . .
H6A H 0.6663 0.5677 0.7803 0.058 Uiso 1 1 calc R U
H6B H 0.6170 0.5049 0.7039 0.058 Uiso 1 1 calc R U
H6C H 0.6959 0.4617 0.7601 0.058 Uiso 1 1 calc R U
C7 C 0.5619(2) 0.4601(2) 0.85460(14) 0.0360(7) Uani 1 1 d . .
H7A H 0.5945 0.5237 0.8821 0.054 Uiso 1 1 calc R U
H7B H 0.6179 0.4159 0.8605 0.054 Uiso 1 1 calc R U
H7C H 0.4932 0.4377 0.8704 0.054 Uiso 1 1 calc R U
C8 C 0.5409(2) 0.27012(19) 0.69604(13) 0.0276(6) Uani 1 1 d . .
H8A H 0.4913 0.2083 0.6737 0.033 Uiso 1 1 calc R U
C9 C 0.6136(2) 0.2898(2) 0.64323(16) 0.0398(7) Uani 1 1 d . .
H9A H 0.6548 0.2358 0.6314 0.060 Uiso 1 1 calc R U
H9B H 0.6683 0.3476 0.6633 0.060 Uiso 1 1 calc R U
H9C H 0.5642 0.2988 0.6011 0.060 Uiso 1 1 calc R U
C10 C 0.6153(2) 0.2508(2) 0.76081(15) 0.0386(7) Uani 1 1 d . .
H10A H 0.6484 0.1922 0.7483 0.058 Uiso 1 1 calc R U
H10B H 0.5686 0.2436 0.7956 0.058 Uiso 1 1 calc R U
H10C H 0.6766 0.3042 0.7800 0.058 Uiso 1 1 calc R U
C11 C 0.1599(2) 0.34562(16) 0.60219(12) 0.0232(5) Uani 1 1 d . .
H11A H 0.1463 0.3281 0.5508 0.028 Uiso 1 1 calc R U
H11B H 0.0894 0.3665 0.6154 0.028 Uiso 1 1 calc R U
P2 P 0.18786(5) 0.24084(4) 0.63689(3) 0.02306(14) Uani 1 1 d . .
C12 C 0.2702(2) 0.17847(18) 0.57455(13) 0.0311(6) Uani 1 1 d . .
H12A H 0.3521 0.2035 0.5950 0.037 Uiso 1 1 calc R U
C13 C 0.2506(3) 0.1985(2) 0.50117(15) 0.0447(8) Uani 1 1 d . .
H13A H 0.3001 0.1643 0.4742 0.067 Uiso 1 1 calc R U
H13B H 0.2684 0.2671 0.5039 0.067 Uiso 1 1 calc R U
H13C H 0.1707 0.1771 0.4784 0.067 Uiso 1 1 calc R U
C14 C 0.2609(3) 0.0707(2) 0.56956(16) 0.0454(8) Uani 1 1 d . .
H14A H 0.3214 0.0459 0.5473 0.068 Uiso 1 1 calc R U
H14B H 0.1864 0.0401 0.5418 0.068 Uiso 1 1 calc R U
H14C H 0.2690 0.0573 0.6163 0.068 Uiso 1 1 calc R U
C15 C 0.0450(2) 0.1671(2) 0.61835(16) 0.0386(7) Uani 1 1 d . .
H15A H -0.0003 0.2060 0.6474 0.046 Uiso 1 1 calc R U
C16 C -0.0218(3) 0.1526(3) 0.5457(2) 0.0651(11) Uani 1 1 d . .
H16A H -0.1009 0.1269 0.5442 0.098 Uiso 1 1 calc R U
H16B H 0.0117 0.1078 0.5143 0.098 Uiso 1 1 calc R U
H16C H -0.0197 0.2138 0.5309 0.098 Uiso 1 1 calc R U
C17 C 0.0443(3) 0.0734(2) 0.64491(18) 0.0499(8) Uani 1 1 d . .
H17A H -0.0303 0.0561 0.6561 0.075 Uiso 1 1 calc R U
H17B H 0.1037 0.0819 0.6867 0.075 Uiso 1 1 calc R U
H17C H 0.0588 0.0226 0.6088 0.075 Uiso 1 1 calc R U
C18 C 0.2453(2) 0.50218(16) 0.70203(12) 0.0211(5) Uani 1 1 d . .
H18A H 0.1826 0.5394 0.6904 0.025 Uiso 1 1 calc R U
H18B H 0.3152 0.5480 0.7228 0.025 Uiso 1 1 calc R U
P3 P 0.21079(5) 0.43596(4) 0.76762(3) 0.02041(13) Uani 1 1 d . .
C19 C 0.0511(2) 0.42368(18) 0.75677(13) 0.0277(6) Uani 1 1 d . .
H19A H 0.0222 0.3605 0.7248 0.033 Uiso 1 1 calc R U
C20 C -0.0102(2) 0.4962(2) 0.72246(15) 0.0351(6) Uani 1 1 d . .
H20A H -0.0925 0.4816 0.7193 0.053 Uiso 1 1 calc R U
H20B H 0.0059 0.4927 0.6757 0.053 Uiso 1 1 calc R U
H20C H 0.0169 0.5605 0.7505 0.053 Uiso 1 1 calc R U
C21 C 0.0109(2) 0.4167(2) 0.82476(16) 0.0391(7) Uani 1 1 d . .
H21A H -0.0696 0.3893 0.8143 0.059 Uiso 1 1 calc R U
H21B H 0.0205 0.4805 0.8544 0.059 Uiso 1 1 calc R U
H21C H 0.0563 0.3759 0.8490 0.059 Uiso 1 1 calc R U
C22 C 0.2688(2) 0.52913(17) 0.84814(12) 0.0249(5) Uani 1 1 d . .
H22A H 0.3513 0.5444 0.8469 0.030 Uiso 1 1 calc R U
C23 C 0.2226(2) 0.62472(18) 0.85004(14) 0.0317(6) Uani 1 1 d . .
H23A H 0.2685 0.6726 0.8891 0.048 Uiso 1 1 calc R U
H23B H 0.1432 0.6172 0.8559 0.048 Uiso 1 1 calc R U
H23C H 0.2266 0.6454 0.8064 0.048 Uiso 1 1 calc R U
C24 C 0.2692(3) 0.4988(2) 0.91754(14) 0.0385(7) Uani 1 1 d . .
H24A H 0.3292 0.5400 0.9534 0.058 Uiso 1 1 calc R U
H24B H 0.2836 0.4325 0.9129 0.058 Uiso 1 1 calc R U
H24C H 0.1951 0.5046 0.9307 0.058 Uiso 1 1 calc R U
Cr2 Cr 0.31096(3) 0.64881(3) 0.55837(2) 0.02662(11) Uani 1 1 d . .
C25 C 0.4619(3) 0.6675(3) 0.5902(3) 0.0838(15) Uani 1 1 d . .
O4 O 0.5582(3) 0.6787(3) 0.6130(3) 0.183(3) Uani 1 1 d . .
C26 C 0.3041(3) 0.7110(2) 0.64530(16) 0.0435(7) Uani 1 1 d . .
O5 O 0.3026(2) 0.75295(19) 0.70113(12) 0.0729(8) Uani 1 1 d . .
C27 C 0.3220(3) 0.7653(2) 0.53505(16) 0.0571(10) Uani 1 1 d . .
O6 O 0.3297(3) 0.83886(18) 0.51990(14) 0.1019(12) Uani 1 1 d . .
C28 C 0.2514(2) 0.49661(16) 0.56743(12) 0.0217(5) Uani 1 1 d . .
C29 C 0.1574(2) 0.54760(17) 0.55513(13) 0.0253(5) Uani 1 1 d . .
H29A H 0.1068 0.5516 0.5868 0.030 Uiso 1 1 calc R U
C30 C 0.1357(2) 0.59223(19) 0.49861(13) 0.0299(6) Uani 1 1 d . .
H30A H 0.0701 0.6234 0.4917 0.036 Uiso 1 1 calc R U
C31 C 0.2111(2) 0.59073(19) 0.45220(13) 0.0311(6) Uani 1 1 d . .
H31A H 0.1981 0.6223 0.4144 0.037 Uiso 1 1 calc R U
C32 C 0.3053(2) 0.54239(18) 0.46214(13) 0.0302(6) Uani 1 1 d . .
H32A H 0.3563 0.5399 0.4307 0.036 Uiso 1 1 calc R U
C33 C 0.3245(2) 0.49704(17) 0.51920(12) 0.0258(5) Uani 1 1 d . .
H33A H 0.3898 0.4653 0.5254 0.031 Uiso 1 1 calc R U
N1 N 0.86984(17) 0.94793(14) 0.83805(11) 0.0248(4) Uani 1 1 d . .
P4 P 0.74142(5) 0.96638(4) 0.82826(3) 0.02255(14) Uani 1 1 d . .
P5 P 0.94359(5) 0.86337(4) 0.83727(3) 0.02047(13) Uani 1 1 d . .
C34 C 0.6839(2) 0.97278(18) 0.74052(13) 0.0279(6) Uani 1 1 d . .
C35 C 0.7574(3) 0.9893(2) 0.69687(14) 0.0391(7) Uani 1 1 d . .
H35A H 0.8370 0.9900 0.7117 0.047 Uiso 1 1 calc R U
C36 C 0.7151(3) 1.0048(3) 0.63141(16) 0.0528(9) Uani 1 1 d . .
H36A H 0.7660 1.0166 0.6015 0.063 Uiso 1 1 calc R U
C37 C 0.6012(3) 1.0033(3) 0.60961(16) 0.0549(9) Uani 1 1 d . .
H37A H 0.5730 1.0143 0.5647 0.066 Uiso 1 1 calc R U
C38 C 0.5271(3) 0.9860(3) 0.65214(16) 0.0528(9) Uani 1 1 d . .
H38A H 0.4476 0.9844 0.6365 0.063 Uiso 1 1 calc R U
C39 C 0.5677(2) 0.9708(2) 0.71758(15) 0.0396(7) Uani 1 1 d . .
H39A H 0.5161 0.9591 0.7470 0.047 Uiso 1 1 calc R U
C40 C 0.6479(2) 0.88151(18) 0.85477(14) 0.0289(6) Uani 1 1 d . .
C41 C 0.6505(2) 0.8879(2) 0.92526(15) 0.0374(7) Uani 1 1 d . .
H41A H 0.6929 0.9419 0.9578 0.045 Uiso 1 1 calc R U
C42 C 0.5923(3) 0.8168(2) 0.94868(18) 0.0474(8) Uani 1 1 d . .
H42A H 0.5962 0.8211 0.9971 0.057 Uiso 1 1 calc R U
C43 C 0.5292(3) 0.7402(2) 0.9019(2) 0.0520(9) Uani 1 1 d . .
H43A H 0.4892 0.6913 0.9180 0.062 Uiso 1 1 calc R U
C44 C 0.5231(3) 0.7335(2) 0.8319(2) 0.0517(9) Uani 1 1 d . .
H44A H 0.4780 0.6805 0.7997 0.062 Uiso 1 1 calc R U
C45 C 0.5828(2) 0.8038(2) 0.80793(17) 0.0407(7) Uani 1 1 d . .
H45A H 0.5790 0.7987 0.7594 0.049 Uiso 1 1 calc R U
C46 C 0.7391(2) 1.08195(18) 0.87990(12) 0.0254(5) Uani 1 1 d . .
C47 C 0.8378(3) 1.1459(2) 0.90215(16) 0.0428(7) Uani 1 1 d . .
H47A H 0.9081 1.1266 0.8936 0.051 Uiso 1 1 calc R U
C48 C 0.8353(3) 1.2378(2) 0.93670(19) 0.0580(10) Uani 1 1 d . .
H48A H 0.9037 1.2814 0.9518 0.070 Uiso 1 1 calc R U
C49 C 0.7345(3) 1.2661(2) 0.94924(15) 0.0482(8) Uani 1 1 d . .
H49A H 0.7332 1.3294 0.9728 0.058 Uiso 1 1 calc R U
C50 C 0.6359(3) 1.2040(2) 0.92813(15) 0.0449(8) Uani 1 1 d . .
H50A H 0.5663 1.2238 0.9376 0.054 Uiso 1 1 calc R U
C51 C 0.6371(2) 1.1114(2) 0.89266(14) 0.0358(6) Uani 1 1 d . .
H51A H 0.5682 1.0684 0.8772 0.043 Uiso 1 1 calc R U
C52 C 0.9094(2) 0.78615(17) 0.89400(13) 0.0237(5) Uani 1 1 d . .
C53 C 0.9011(2) 0.8288(2) 0.96129(14) 0.0330(6) Uani 1 1 d . .
H53A H 0.9157 0.8961 0.9761 0.040 Uiso 1 1 calc R U
C54 C 0.8718(3) 0.7733(2) 1.00644(16) 0.0450(8) Uani 1 1 d . .
H54A H 0.8652 0.8025 1.0521 0.054 Uiso 1 1 calc R U
C55 C 0.8519(3) 0.6750(2) 0.98510(17) 0.0468(8) Uani 1 1 d . .
H55A H 0.8311 0.6369 1.0161 0.056 Uiso 1 1 calc R U
C56 C 0.8621(3) 0.6325(2) 0.91957(17) 0.0442(8) Uani 1 1 d . .
H56A H 0.8493 0.5651 0.9056 0.053 Uiso 1 1 calc R U
C57 C 0.8910(2) 0.68735(18) 0.87350(15) 0.0321(6) Uani 1 1 d . .
H57A H 0.8981 0.6576 0.8281 0.039 Uiso 1 1 calc R U
C58 C 0.9339(2) 0.79103(17) 0.75200(12) 0.0245(5) Uani 1 1 d . .
C59 C 0.8302(2) 0.73800(19) 0.71701(14) 0.0341(6) Uani 1 1 d . .
H59A H 0.7657 0.7395 0.7385 0.041 Uiso 1 1 calc R U
C60 C 0.8206(3) 0.6833(2) 0.65127(15) 0.0420(7) Uani 1 1 d . .
H60A H 0.7497 0.6465 0.6279 0.050 Uiso 1 1 calc R U
C61 C 0.9127(3) 0.6818(2) 0.61948(15) 0.0428(7) Uani 1 1 d . .
H61A H 0.9058 0.6435 0.5744 0.051 Uiso 1 1 calc R U
C62 C 1.0141(3) 0.7352(2) 0.65243(15) 0.0463(8) Uani 1 1 d . .
H62A H 1.0770 0.7355 0.6295 0.056 Uiso 1 1 calc R U
C63 C 1.0262(2) 0.7892(2) 0.71923(15) 0.0372(7) Uani 1 1 d . .
H63A H 1.0978 0.8249 0.7424 0.045 Uiso 1 1 calc R U
C64 C 1.0904(2) 0.91370(17) 0.86765(12) 0.0211(5) Uani 1 1 d . .
C65 C 1.1674(2) 0.86105(18) 0.89817(14) 0.0298(6) Uani 1 1 d . .
H65A H 1.1412 0.8015 0.9077 0.036 Uiso 1 1 calc R U
C66 C 1.2824(2) 0.8957(2) 0.91457(15) 0.0362(7) Uani 1 1 d . .
H66A H 1.3355 0.8595 0.9349 0.043 Uiso 1 1 calc R U
C67 C 1.3199(2) 0.9824(2) 0.90138(15) 0.0392(7) Uani 1 1 d . .
H67A H 1.3990 1.0057 0.9122 0.047 Uiso 1 1 calc R U
C68 C 1.2432(2) 1.0360(2) 0.87253(15) 0.0377(7) Uani 1 1 d . .
H68A H 1.2696 1.0966 0.8647 0.045 Uiso 1 1 calc R U
C69 C 1.1284(2) 1.00169(18) 0.85509(13) 0.0293(6) Uani 1 1 d . .
H69A H 1.0757 1.0380 0.8346 0.035 Uiso 1 1 calc R U

loop_
_atom_site_aniso_label
_atom_site_aniso_U_11
_atom_site_aniso_U_22
_atom_site_aniso_U_33
_atom_site_aniso_U_23
_atom_site_aniso_U_13
_atom_site_aniso_U_12
Cr1 0.0228(2) 0.01771(19) 0.0216(2) 0.00725(15) 0.00758(16) 0.00473(15)
C1 0.0248(13) 0.0255(13) 0.0310(14) 0.0095(11) 0.0113(11) 0.0076(10)
O1 0.0451(12) 0.0470(12) 0.0266(10) 0.0151(9) 0.0067(9) 0.0135(10)
C2 0.0314(14) 0.0300(14) 0.0253(13) 0.0105(11) 0.0122(11) 0.0068(11)
O2 0.0564(13) 0.0308(11) 0.0515(13) 0.0179(10) 0.0243(10) 0.0229(10)
C3 0.0305(14) 0.0201(12) 0.0311(14) 0.0102(11) 0.0068(11) 0.0086(11)
O3 0.0367(11) 0.0380(11) 0.0607(14) 0.0253(10) 0.0247(10) 0.0048(9)
B1 0.0237(14) 0.0202(13) 0.0216(14) 0.0075(11) 0.0047(11) 0.0038(11)
C4 0.0247(12) 0.0221(12) 0.0193(12) 0.0075(10) 0.0059(10) 0.0041(10)
P1 0.0206(3) 0.0216(3) 0.0218(3) 0.0083(3) 0.0061(2) 0.0045(2)
C5 0.0262(13) 0.0281(14) 0.0289(14) 0.0083(11) 0.0051(11) -0.0005(11)
C6 0.0292(15) 0.0427(17) 0.0428(17) 0.0112(14) 0.0052(13) -0.0065(13)
C7 0.0331(15) 0.0401(16) 0.0298(15) 0.0066(12) -0.0016(12) -0.0034(12)
C8 0.0301(14) 0.0308(14) 0.0291(14) 0.0140(11) 0.0129(11) 0.0114(11)
C9 0.0411(17) 0.0459(17) 0.0455(17) 0.0193(14) 0.0247(14) 0.0203(14)
C10 0.0363(16) 0.0456(17) 0.0408(17) 0.0196(14) 0.0076(13) 0.0188(13)
C11 0.0256(13) 0.0210(12) 0.0233(12) 0.0065(10) 0.0032(10) 0.0037(10)
P2 0.0260(3) 0.0178(3) 0.0251(3) 0.0053(3) 0.0039(3) 0.0021(3)
C12 0.0379(15) 0.0279(14) 0.0260(13) 0.0006(11) 0.0039(11) 0.0109(12)
C13 0.062(2) 0.0426(18) 0.0307(16) 0.0027(13) 0.0132(15) 0.0167(15)
C14 0.067(2) 0.0291(15) 0.0380(17) 0.0017(13) 0.0033(15) 0.0176(15)
C15 0.0306(15) 0.0329(15) 0.0501(18) 0.0158(14) -0.0003(13) -0.0058(12)
C16 0.058(2) 0.050(2) 0.076(3) 0.0193(19) -0.0127(19) -0.0116(18)
C17 0.049(2) 0.0355(17) 0.061(2) 0.0164(15) 0.0031(16) -0.0128(14)
C18 0.0223(12) 0.0195(12) 0.0232(12) 0.0076(10) 0.0056(10) 0.0039(9)
P3 0.0240(3) 0.0180(3) 0.0219(3) 0.0061(2) 0.0085(3) 0.0046(2)
C19 0.0265(13) 0.0262(13) 0.0341(14) 0.0089(11) 0.0122(11) 0.0055(11)
C20 0.0271(14) 0.0366(16) 0.0446(17) 0.0105(13) 0.0093(12) 0.0112(12)
C21 0.0366(16) 0.0387(16) 0.0515(18) 0.0150(14) 0.0254(14) 0.0102(13)
C22 0.0310(14) 0.0223(12) 0.0232(12) 0.0046(10) 0.0088(10) 0.0061(10)
C23 0.0424(16) 0.0222(13) 0.0315(14) 0.0036(11) 0.0108(12) 0.0072(12)
C24 0.062(2) 0.0330(15) 0.0270(14) 0.0081(12) 0.0166(14) 0.0173(14)
Cr2 0.0281(2) 0.0236(2) 0.0291(2) 0.00864(17) 0.00534(18) 0.00300(17)
C25 0.0286(19) 0.058(2) 0.144(4) -0.021(3) 0.007(2) 0.0032(17)
O4 0.0317(18) 0.140(4) 0.310(6) -0.073(4) -0.018(3) 0.011(2)
C26 0.0481(19) 0.0423(18) 0.0354(17) 0.0053(14) 0.0039(14) -0.0031(14)
O5 0.094(2) 0.0720(18) 0.0394(14) -0.0097(13) 0.0121(13) -0.0114(15)
C27 0.100(3) 0.0295(17) 0.0351(17) 0.0084(14) 0.0007(18) -0.0036(18)
O6 0.191(4) 0.0347(14) 0.0642(18) 0.0203(13) -0.009(2) -0.0170(18)
C28 0.0251(13) 0.0182(12) 0.0208(12) 0.0036(10) 0.0031(10) 0.0016(10)
C29 0.0243(13) 0.0267(13) 0.0258(13) 0.0093(11) 0.0048(10) 0.0015(10)
C30 0.0262(14) 0.0319(14) 0.0327(14) 0.0141(12) 0.0003(11) 0.0053(11)
C31 0.0365(15) 0.0325(15) 0.0236(13) 0.0113(11) -0.0001(11) 0.0015(12)
C32 0.0394(16) 0.0293(14) 0.0238(13) 0.0076(11) 0.0103(11) 0.0035(12)
C33 0.0318(14) 0.0248(13) 0.0238(13) 0.0076(10) 0.0094(11) 0.0057(11)
N1 0.0204(10) 0.0216(10) 0.0331(12) 0.0073(9) 0.0046(9) 0.0045(8)
P4 0.0210(3) 0.0229(3) 0.0246(3) 0.0055(3) 0.0045(3) 0.0061(3)
P5 0.0202(3) 0.0187(3) 0.0231(3) 0.0050(2) 0.0045(2) 0.0038(2)
C34 0.0329(14) 0.0256(13) 0.0246(13) 0.0019(11) 0.0040(11) 0.0105(11)
C35 0.0385(17) 0.0490(18) 0.0311(15) 0.0098(13) 0.0071(13) 0.0090(14)
C36 0.058(2) 0.074(2) 0.0287(16) 0.0134(16) 0.0095(15) 0.0146(18)
C37 0.071(2) 0.070(2) 0.0228(15) 0.0061(15) -0.0001(16) 0.0289(19)
C38 0.0457(19) 0.073(2) 0.0360(17) 0.0025(16) -0.0063(15) 0.0317(17)
C39 0.0339(16) 0.0523(19) 0.0334(15) 0.0063(14) 0.0036(12) 0.0199(14)
C40 0.0213(13) 0.0283(14) 0.0391(15) 0.0108(12) 0.0064(11) 0.0047(11)
C41 0.0286(15) 0.0412(17) 0.0417(17) 0.0140(14) 0.0048(12) -0.0039(12)
C42 0.0351(17) 0.058(2) 0.056(2) 0.0273(17) 0.0133(15) 0.0009(15)
C43 0.0356(18) 0.0444(19) 0.085(3) 0.0335(19) 0.0179(17) 0.0025(15)
C44 0.0372(18) 0.0310(17) 0.081(3) 0.0056(17) 0.0089(17) -0.0076(14)
C45 0.0325(16) 0.0342(16) 0.0536(19) 0.0053(14) 0.0073(14) 0.0052(13)
C46 0.0305(14) 0.0263(13) 0.0222(12) 0.0065(10) 0.0058(10) 0.0127(11)
C47 0.0359(16) 0.0307(15) 0.0536(19) -0.0060(14) 0.0000(14) 0.0091(13)
C48 0.055(2) 0.0343(18) 0.068(2) -0.0116(16) -0.0069(18) 0.0059(16)
C49 0.071(2) 0.0377(17) 0.0326(16) -0.0032(13) 0.0012(16) 0.0287(17)
C50 0.061(2) 0.055(2) 0.0342(16) 0.0168(15) 0.0247(15) 0.0385(18)
C51 0.0370(16) 0.0403(16) 0.0372(16) 0.0122(13) 0.0164(13) 0.0159(13)
C52 0.0181(12) 0.0261(13) 0.0288(13) 0.0108(11) 0.0044(10) 0.0033(10)
C53 0.0394(16) 0.0296(14) 0.0316(15) 0.0085(12) 0.0080(12) 0.0073(12)
C54 0.0505(19) 0.059(2) 0.0326(16) 0.0188(15) 0.0151(14) 0.0130(16)
C55 0.0420(18) 0.055(2) 0.053(2) 0.0339(17) 0.0125(15) 0.0035(15)
C56 0.0475(19) 0.0308(16) 0.056(2) 0.0219(15) 0.0073(15) -0.0034(13)
C57 0.0351(15) 0.0248(13) 0.0365(15) 0.0086(12) 0.0067(12) 0.0008(11)
C58 0.0277(13) 0.0212(12) 0.0243(13) 0.0045(10) 0.0023(10) 0.0079(10)
C59 0.0251(14) 0.0382(16) 0.0357(15) -0.0006(12) 0.0045(12) 0.0077(12)
C60 0.0383(17) 0.0413(17) 0.0357(16) -0.0066(13) -0.0070(13) 0.0081(14)
C61 0.056(2) 0.0449(18) 0.0241(14) -0.0011(13) 0.0030(14) 0.0165(15)
C62 0.050(2) 0.057(2) 0.0325(16) 0.0006(15) 0.0166(14) 0.0139(16)
C63 0.0349(16) 0.0420(17) 0.0331(15) 0.0021(13) 0.0090(12) 0.0044(13)
C64 0.0211(12) 0.0227(12) 0.0194(12) 0.0033(10) 0.0048(9) 0.0035(10)
C65 0.0268(14) 0.0231(13) 0.0385(15) 0.0062(11) 0.0040(11) 0.0036(11)
C66 0.0237(14) 0.0395(16) 0.0443(17) 0.0100(13) -0.0002(12) 0.0088(12)
C67 0.0219(14) 0.0512(19) 0.0433(17) 0.0104(14) 0.0070(12) -0.0023(13)
C68 0.0358(16) 0.0349(16) 0.0442(17) 0.0163(13) 0.0109(13) -0.0071(13)
C69 0.0287(14) 0.0286(14) 0.0338(15) 0.0133(12) 0.0082(11) 0.0027(11)

loop_
_atom_type_symbol
_atom_type_description
_atom_type_scat_dispersion_real
_atom_type_scat_dispersion_imag
_atom_type_scat_source
C C 0.0033 0.0016 'International Tables Vol C Tables 4.2.6.8 and 6.1.1.4'
H H 0.0000 0.0000 'International Tables Vol C Tables 4.2.6.8 and 6.1.1.4'
B B 0.0013 0.0007 'International Tables Vol C Tables 4.2.6.8 and 6.1.1.4'
N N 0.0061 0.0033 'International Tables Vol C Tables 4.2.6.8 and 6.1.1.4'
O O 0.0106 0.0060 'International Tables Vol C Tables 4.2.6.8 and 6.1.1.4'
P P 0.1023 0.0942 'International Tables Vol C Tables 4.2.6.8 and 6.1.1.4'
Cr Cr 0.3209 0.6236 'International Tables Vol C Tables 4.2.6.8 and 6.1.1.4'

loop_
_geom_angle_atom_site_label_1
_geom_angle_atom_site_label_2
_geom_angle_atom_site_label_3
_geom_angle
C1 Cr1 C3 84.27(11)
C1 Cr1 C2 82.51(11)
C3 Cr1 C2 90.08(11)
C1 Cr1 P1 97.97(8)
C3 Cr1 P1 176.36(8)
C2 Cr1 P1 93.06(8)
C1 Cr1 P2 171.42(8)
C3 Cr1 P2 92.40(8)
C2 Cr1 P2 89.60(8)
P1 Cr1 P2 85.77(3)
C1 Cr1 P3 98.84(8)
C3 Cr1 P3 90.73(8)
C2 Cr1 P3 178.49(8)
P1 Cr1 P3 86.09(3)
P2 Cr1 P3 89.09(2)
O1 C1 Cr1 169.6(2)
O2 C2 Cr1 173.9(2)
O3 C3 Cr1 175.3(2)
C18 B1 C28 110.03(19)
C18 B1 C4 110.34(19)
C28 B1 C4 108.90(19)
C18 B1 C11 109.2(2)
C28 B1 C11 103.95(19)
C4 B1 C11 114.2(2)
B1 C4 P1 116.91(16)
B1 C4 H4A 108.1
P1 C4 H4A 108.1
B1 C4 H4B 108.1
P1 C4 H4B 108.1
H4A C4 H4B 107.3
C4 P1 C8 106.54(11)
C4 P1 C5 100.41(11)
C8 P1 C5 105.97(12)
C4 P1 Cr1 112.28(8)
C8 P1 Cr1 111.89(9)
C5 P1 Cr1 118.57(8)
C7 C5 C6 109.9(2)
C7 C5 P1 115.74(18)
C6 C5 P1 116.37(19)
C7 C5 H5A 104.4
C6 C5 H5A 104.4
P1 C5 H5A 104.4
C5 C6 H6A 109.5
C5 C6 H6B 109.5
H6A C6 H6B 109.5
C5 C6 H6C 109.5
H6A C6 H6C 109.5
H6B C6 H6C 109.5
C5 C7 H7A 109.5
C5 C7 H7B 109.5
H7A C7 H7B 109.5
C5 C7 H7C 109.5
H7A C7 H7C 109.5
H7B C7 H7C 109.5
C10 C8 C9 110.5(2)
C10 C8 P1 111.69(18)
C9 C8 P1 117.79(18)
C10 C8 H8A 105.2
C9 C8 H8A 105.2
P1 C8 H8A 105.2
C8 C9 H9A 109.5
C8 C9 H9B 109.5
H9A C9 H9B 109.5
C8 C9 H9C 109.5
H9A C9 H9C 109.5
H9B C9 H9C 109.5
C8 C10 H10A 109.5
C8 C10 H10B 109.5
H10A C10 H10B 109.5
C8 C10 H10C 109.5
H10A C10 H10C 109.5
H10B C10 H10C 109.5
B1 C11 P2 113.87(16)
B1 C11 H11A 108.8
P2 C11 H11A 108.8
B1 C11 H11B 108.8
P2 C11 H11B 108.8
H11A C11 H11B 107.7
C11 P2 C15 103.79(12)
C11 P2 C12 102.41(12)
C15 P2 C12 105.78(14)
C11 P2 Cr1 111.95(8)
C15 P2 Cr1 114.81(10)
C12 P2 Cr1 116.63(9)
C13 C12 C14 109.1(2)
C13 C12 P2 116.88(19)
C14 C12 P2 114.1(2)
C13 C12 H12A 105.2
C14 C12 H12A 105.2
P2 C12 H12A 105.2
C12 C13 H13A 109.5
C12 C13 H13B 109.5
H13A C13 H13B 109.5
C12 C13 H13C 109.5
H13A C13 H13C 109.5
H13B C13 H13C 109.5
C12 C14 H14A 109.5
C12 C14 H14B 109.5
H14A C14 H14B 109.5
C12 C14 H14C 109.5
H14A C14 H14C 109.5
H14B C14 H14C 109.5
C16 C15 C17 112.1(3)
C16 C15 P2 116.1(2)
C17 C15 P2 114.4(2)
C16 C15 H15A 104.2
C17 C15 H15A 104.2
P2 C15 H15A 104.2
C15 C16 H16A 109.5
C15 C16 H16B 109.5
H16A C16 H16B 109.5
C15 C16 H16C 109.5
H16A C16 H16C 109.5
H16B C16 H16C 109.5
C15 C17 H17A 109.5
C15 C17 H17B 109.5
H17A C17 H17B 109.5
C15 C17 H17C 109.5
H17A C17 H17C 109.5
H17B C17 H17C 109.5
B1 C18 P3 115.19(16)
B1 C18 H18A 108.5
P3 C18 H18A 108.5
B1 C18 H18B 108.5
P3 C18 H18B 108.5
H18A C18 H18B 107.5
C18 P3 C22 99.57(11)
C18 P3 C19 105.31(11)
C22 P3 C19 106.22(12)
C18 P3 Cr1 114.22(8)
C22 P3 Cr1 118.03(8)
C19 P3 Cr1 112.05(8)
C21 C19 C20 109.8(2)
C21 C19 P3 112.36(19)
C20 C19 P3 117.49(18)
C21 C19 H19A 105.4
C20 C19 H19A 105.4
P3 C19 H19A 105.4
C19 C20 H20A 109.5
C19 C20 H20B 109.5
H20A C20 H20B 109.5
C19 C20 H20C 109.5
H20A C20 H20C 109.5
H20B C20 H20C 109.5
C19 C21 H21A 109.5
C19 C21 H21B 109.5
H21A C21 H21B 109.5
C19 C21 H21C 109.5
H21A C21 H21C 109.5
H21B C21 H21C 109.5
C24 C22 C23 109.9(2)
C24 C22 P3 116.79(18)
C23 C22 P3 115.41(17)
C24 C22 H22A 104.4
C23 C22 H22A 104.4
P3 C22 H22A 104.4
C22 C23 H23A 109.5
C22 C23 H23B 109.5
H23A C23 H23B 109.5
C22 C23 H23C 109.5
H23A C23 H23C 109.5
H23B C23 H23C 109.5
C22 C24 H24A 109.5
C22 C24 H24B 109.5
H24A C24 H24B 109.5
C22 C24 H24C 109.5
H24A C24 H24C 109.5
H24B C24 H24C 109.5
C25 Cr2 C26 84.76(18)
C25 Cr2 C27 89.3(2)
C26 Cr2 C27 86.96(15)
C25 Cr2 C32 98.42(15)
C26 Cr2 C32 166.03(12)
C27 Cr2 C32 106.61(12)
C25 Cr2 C31 130.27(17)
C26 Cr2 C31 144.41(13)
C27 Cr2 C31 87.40(12)
C32 Cr2 C31 36.80(10)
C25 Cr2 C33 88.00(14)
C26 Cr2 C33 129.93(12)
C27 Cr2 C33 142.49(13)
C32 Cr2 C33 37.27(9)
C31 Cr2 C33 66.59(10)
C25 Cr2 C29 140.51(17)
C26 Cr2 C29 91.02(12)
C27 Cr2 C29 129.76(14)
C32 Cr2 C29 77.84(10)
C31 Cr2 C29 66.43(9)
C33 Cr2 C29 65.10(9)
C25 Cr2 C30 164.10(15)
C26 Cr2 C30 109.63(12)
C27 Cr2 C30 97.97(14)
C32 Cr2 C30 65.99(10)
C31 Cr2 C30 36.90(10)
C33 Cr2 C30 77.61(10)
C29 Cr2 C30 36.75(9)
C25 Cr2 C28 105.23(16)
C26 Cr2 C28 98.96(12)
C27 Cr2 C28 164.70(13)
C32 Cr2 C28 67.07(9)
C31 Cr2 C28 79.56(9)
C33 Cr2 C28 36.49(9)
C29 Cr2 C28 36.73(8)
C30 Cr2 C28 66.76(9)
O4 C25 Cr2 177.3(6)
O5 C26 Cr2 177.9(3)
O6 C27 Cr2 179.4(4)
C33 C28 C29 114.6(2)
C33 C28 B1 124.2(2)
C29 C28 B1 121.0(2)
C33 C28 Cr2 68.90(14)
C29 C28 Cr2 68.92(13)
B1 C28 Cr2 135.45(16)
C30 C29 C28 123.3(2)
C30 C29 Cr2 71.83(15)
C28 C29 Cr2 74.34(14)
C30 C29 H29A 118.4
C28 C29 H29A 118.4
Cr2 C29 H29A 127.8
C29 C30 C31 119.8(2)
C29 C30 Cr2 71.42(14)
C31 C30 Cr2 71.00(15)
C29 C30 H30A 120.1
C31 C30 H30A 120.1
Cr2 C30 H30A 130.0
C32 C31 C30 119.2(2)
C32 C31 Cr2 71.56(15)
C30 C31 Cr2 72.10(15)
C32 C31 H31A 120.4
C30 C31 H31A 120.4
Cr2 C31 H31A 128.1
C31 C32 C33 119.8(2)
C31 C32 Cr2 71.63(15)
C33 C32 Cr2 71.62(15)
C31 C32 H32A 120.1
C33 C32 H32A 120.1
Cr2 C32 H32A 128.9
C28 C33 C32 123.2(2)
C28 C33 Cr2 74.61(14)
C32 C33 Cr2 71.11(15)
C28 C33 H33A 118.4
C32 C33 H33A 118.4
Cr2 C33 H33A 128.3
P5 N1 P4 140.57(14)
N1 P4 C34 112.17(12)
N1 P4 C40 114.59(11)
C34 P4 C40 108.66(13)
N1 P4 C46 107.12(12)
C34 P4 C46 105.68(11)
C40 P4 C46 108.16(12)
N1 P5 C64 108.05(11)
N1 P5 C52 112.96(11)
C64 P5 C52 107.10(11)
N1 P5 C58 113.76(11)
C64 P5 C58 106.46(11)
C52 P5 C58 108.12(12)
C35 C34 C39 119.1(2)
C35 C34 P4 119.1(2)
C39 C34 P4 121.4(2)
C34 C35 C36 119.9(3)
C34 C35 H35A 120.0
C36 C35 H35A 120.0
C37 C36 C35 120.4(3)
C37 C36 H36A 119.8
C35 C36 H36A 119.8
C36 C37 C38 120.2(3)
C36 C37 H37A 119.9
C38 C37 H37A 119.9
C37 C38 C39 120.2(3)
C37 C38 H38A 119.9
C39 C38 H38A 119.9
C38 C39 C34 120.1(3)
C38 C39 H39A 120.0
C34 C39 H39A 120.0
C45 C40 C41 118.8(3)
C45 C40 P4 122.1(2)
C41 C40 P4 118.7(2)
C42 C41 C40 120.8(3)
C42 C41 H41A 119.6
C40 C41 H41A 119.6
C43 C42 C41 119.8(3)
C43 C42 H42A 120.1
C41 C42 H42A 120.1
C42 C43 C44 120.4(3)
C42 C43 H43A 119.8
C44 C43 H43A 119.8
C43 C44 C45 120.2(3)
C43 C44 H44A 119.9
C45 C44 H44A 119.9
C40 C45 C44 120.0(3)
C40 C45 H45A 120.0
C44 C45 H45A 120.0
C47 C46 C51 119.0(2)
C47 C46 P4 120.0(2)
C51 C46 P4 120.8(2)
C46 C47 C48 120.5(3)
C46 C47 H47A 119.7
C48 C47 H47A 119.7
C49 C48 C47 120.1(3)
C49 C48 H48A 120.0
C47 C48 H48A 120.0
C50 C49 C48 120.5(3)
C50 C49 H49A 119.8
C48 C49 H49A 119.8
C49 C50 C51 120.0(3)
C49 C50 H50A 120.0
C51 C50 H50A 120.0
C46 C51 C50 120.0(3)
C46 C51 H51A 120.0
C50 C51 H51A 120.0
C57 C52 C53 119.5(2)
C57 C52 P5 123.0(2)
C53 C52 P5 117.50(19)
C54 C53 C52 120.1(3)
C54 C53 H53A 119.9
C52 C53 H53A 119.9
C53 C54 C55 119.9(3)
C53 C54 H54A 120.0
C55 C54 H54A 120.0
C56 C55 C54 120.3(3)
C56 C55 H55A 119.8
C54 C55 H55A 119.8
C55 C56 C57 120.4(3)
C55 C56 H56A 119.8
C57 C56 H56A 119.8
C56 C57 C52 119.7(3)
C56 C57 H57A 120.1
C52 C57 H57A 120.1
C63 C58 C59 118.9(2)
C63 C58 P5 121.7(2)
C59 C58 P5 119.36(19)
C60 C59 C58 120.3(3)
C60 C59 H59A 119.9
C58 C59 H59A 119.9
C61 C60 C59 120.2(3)
C61 C60 H60A 119.9
C59 C60 H60A 119.9
C62 C61 C60 120.1(3)
C62 C61 H61A 119.9
C60 C61 H61A 119.9
C61 C62 C63 120.5(3)
C61 C62 H62A 119.7
C63 C62 H62A 119.7
C58 C63 C62 119.9(3)
C58 C63 H63A 120.1
C62 C63 H63A 120.1
C69 C64 C65 120.1(2)
C69 C64 P5 119.72(18)
C65 C64 P5 119.90(19)
C66 C65 C64 119.7(2)
C66 C65 H65A 120.1
C64 C65 H65A 120.1
C67 C66 C65 119.9(3)
C67 C66 H66A 120.0
C65 C66 H66A 120.0
C66 C67 C68 120.5(3)
C66 C67 H67A 119.8
C68 C67 H67A 119.8
C69 C68 C67 120.1(3)
C69 C68 H68A 119.9
C67 C68 H68A 119.9
C68 C69 C64 119.6(2)
C68 C69 H69A 120.2
C64 C69 H69A 120.2

loop_
_geom_bond_atom_site_label_1
_geom_bond_atom_site_label_2
_geom_bond_distance
Cr1 C1 1.815(3)
Cr1 C3 1.825(3)
Cr1 C2 1.826(3)
Cr1 P1 2.4269(9)
Cr1 P2 2.4274(10)
Cr1 P3 2.4386(10)
C1 O1 1.179(3)
C2 O2 1.167(3)
C3 O3 1.169(3)
B1 C18 1.639(4)
B1 C28 1.641(3)
B1 C4 1.658(4)
B1 C11 1.666(4)
C4 P1 1.847(2)
C4 H4A 0.9900
C4 H4B 0.9900
P1 C8 1.876(3)
P1 C5 1.876(3)
C5 C7 1.529(4)
C5 C6 1.535(4)
C5 H5A 1.0000
C6 H6A 0.9800
C6 H6B 0.9800
C6 H6C 0.9800
C7 H7A 0.9800
C7 H7B 0.9800
C7 H7C 0.9800
C8 C10 1.528(4)
C8 C9 1.529(3)
C8 H8A 1.0000
C9 H9A 0.9800
C9 H9B 0.9800
C9 H9C 0.9800
C10 H10A 0.9800
C10 H10B 0.9800
C10 H10C 0.9800
C11 P2 1.816(2)
C11 H11A 0.9900
C11 H11B 0.9900
P2 C15 1.866(3)
P2 C12 1.879(3)
C12 C13 1.529(4)
C12 C14 1.530(4)
C12 H12A 1.0000
C13 H13A 0.9800
C13 H13B 0.9800
C13 H13C 0.9800
C14 H14A 0.9800
C14 H14B 0.9800
C14 H14C 0.9800
C15 C16 1.498(4)
C15 C17 1.542(4)
C15 H15A 1.0000
C16 H16A 0.9800
C16 H16B 0.9800
C16 H16C 0.9800
C17 H17A 0.9800
C17 H17B 0.9800
C17 H17C 0.9800
C18 P3 1.838(2)
C18 H18A 0.9900
C18 H18B 0.9900
P3 C22 1.868(3)
P3 C19 1.882(3)
C19 C21 1.534(4)
C19 C20 1.535(3)
C19 H19A 1.0000
C20 H20A 0.9800
C20 H20B 0.9800
C20 H20C 0.9800
C21 H21A 0.9800
C21 H21B 0.9800
C21 H21C 0.9800
C22 C24 1.529(3)
C22 C23 1.535(3)
C22 H22A 1.0000
C23 H23A 0.9800
C23 H23B 0.9800
C23 H23C 0.9800
C24 H24A 0.9800
C24 H24B 0.9800
C24 H24C 0.9800
Cr2 C25 1.792(4)
Cr2 C26 1.818(3)
Cr2 C27 1.824(3)
Cr2 C32 2.209(3)
Cr2 C31 2.210(3)
Cr2 C33 2.216(3)
Cr2 C29 2.219(2)
Cr2 C30 2.224(3)
Cr2 C28 2.290(2)
C25 O4 1.152(4)
C26 O5 1.168(4)
C27 O6 1.157(4)
C28 C33 1.413(3)
C28 C29 1.422(3)
C29 C30 1.401(3)
C29 H29A 0.9500
C30 C31 1.403(4)
C30 H30A 0.9500
C31 C32 1.395(4)
C31 H31A 0.9500
C32 C33 1.414(3)
C32 H32A 0.9500
C33 H33A 0.9500
N1 P5 1.580(2)
N1 P4 1.580(2)
P4 C34 1.792(3)
P4 C40 1.793(3)
P4 C46 1.794(3)
P5 C64 1.793(2)
P5 C52 1.799(2)
P5 C58 1.801(3)
C34 C35 1.379(4)
C34 C39 1.389(4)
C35 C36 1.386(4)
C35 H35A 0.9500
C36 C37 1.360(5)
C36 H36A 0.9500
C37 C38 1.369(5)
C37 H37A 0.9500
C38 C39 1.379(4)
C38 H38A 0.9500
C39 H39A 0.9500
C40 C45 1.385(4)
C40 C41 1.388(4)
C41 C42 1.383(4)
C41 H41A 0.9500
C42 C43 1.366(5)
C42 H42A 0.9500
C43 C44 1.372(5)
C43 H43A 0.9500
C44 C45 1.389(4)
C44 H44A 0.9500
C45 H45A 0.9500
C46 C47 1.378(4)
C46 C51 1.387(3)
C47 C48 1.381(4)
C47 H47A 0.9500
C48 C49 1.367(5)
C48 H48A 0.9500
C49 C50 1.363(5)
C49 H49A 0.9500
C50 C51 1.393(4)
C50 H50A 0.9500
C51 H51A 0.9500
C52 C57 1.391(3)
C52 C53 1.394(4)
C53 C54 1.379(4)
C53 H53A 0.9500
C54 C55 1.387(4)
C54 H54A 0.9500
C55 C56 1.368(4)
C55 H55A 0.9500
C56 C57 1.386(4)
C56 H56A 0.9500
C57 H57A 0.9500
C58 C63 1.383(4)
C58 C59 1.390(3)
C59 C60 1.378(4)
C59 H59A 0.9500
C60 C61 1.369(4)
C60 H60A 0.9500
C61 C62 1.362(4)
C61 H61A 0.9500
C62 C63 1.388(4)
C62 H62A 0.9500
C63 H63A 0.9500
C64 C69 1.388(3)
C64 C65 1.389(3)
C65 C66 1.383(4)
C65 H65A 0.9500
C66 C67 1.374(4)
C66 H66A 0.9500
C67 C68 1.382(4)
C67 H67A 0.9500
C68 C69 1.380(4)
C68 H68A 0.9500
C69 H69A 0.9500

loop_
_geom_torsion_atom_site_label_1
_geom_torsion_atom_site_label_2
_geom_torsion_atom_site_label_3
_geom_torsion_atom_site_label_4
_geom_torsion
C3 Cr1 C1 O1 50.6(12)
C2 Cr1 C1 O1 -40.3(12)
P1 Cr1 C1 O1 -132.3(12)
P3 Cr1 C1 O1 140.4(12)
C18 B1 C4 P1 47.6(2)
C28 B1 C4 P1 168.47(16)
C11 B1 C4 P1 -75.9(2)
B1 C4 P1 C8 149.97(18)
B1 C4 P1 C5 -99.77(19)
B1 C4 P1 Cr1 27.16(19)
C4 P1 C5 C7 165.8(2)
C8 P1 C5 C7 -83.5(2)
Cr1 P1 C5 C7 43.2(2)
C4 P1 C5 C6 -62.8(2)
C8 P1 C5 C6 47.9(2)
Cr1 P1 C5 C6 174.54(17)
C4 P1 C8 C10 160.74(19)
C5 P1 C8 C10 54.4(2)
Cr1 P1 C8 C10 -76.2(2)
C4 P1 C8 C9 31.3(2)
C5 P1 C8 C9 -75.1(2)
Cr1 P1 C8 C9 154.33(19)
C18 B1 C11 P2 -89.0(2)
C28 B1 C11 P2 153.55(16)
C4 B1 C11 P2 35.0(3)
B1 C11 P2 C15 164.62(18)
B1 C11 P2 C12 -85.46(19)
B1 C11 P2 Cr1 40.23(19)
C11 P2 C12 C13 -25.2(2)
C15 P2 C12 C13 83.2(2)
Cr1 P2 C12 C13 -147.82(19)
C11 P2 C12 C14 -154.2(2)
C15 P2 C12 C14 -45.7(2)
Cr1 P2 C12 C14 83.3(2)
C11 P2 C15 C16 48.7(3)
C12 P2 C15 C16 -58.7(3)
Cr1 P2 C15 C16 171.2(2)
C11 P2 C15 C17 -178.4(2)
C12 P2 C15 C17 74.2(3)
Cr1 P2 C15 C17 -55.8(3)
C28 B1 C18 P3 160.69(16)
C4 B1 C18 P3 -79.1(2)
C11 B1 C18 P3 47.2(2)
B1 C18 P3 C22 152.21(18)
B1 C18 P3 C19 -97.92(18)
B1 C18 P3 Cr1 25.45(19)
C18 P3 C19 C21 -151.70(18)
C22 P3 C19 C21 -46.7(2)
Cr1 P3 C19 C21 83.56(19)
C18 P3 C19 C20 -22.9(2)
C22 P3 C19 C20 82.2(2)
Cr1 P3 C19 C20 -147.59(18)
C18 P3 C22 C24 -173.4(2)
C19 P3 C22 C24 77.5(2)
Cr1 P3 C22 C24 -49.3(2)
C18 P3 C22 C23 55.1(2)
C19 P3 C22 C23 -54.1(2)
Cr1 P3 C22 C23 179.22(15)
C18 B1 C28 C33 137.3(2)
C4 B1 C28 C33 16.2(3)
C11 B1 C28 C33 -105.9(3)
C18 B1 C28 C29 -47.5(3)
C4 B1 C28 C29 -168.5(2)
C11 B1 C28 C29 69.4(3)
C18 B1 C28 Cr2 43.3(3)
C4 B1 C28 Cr2 -77.8(3)
C11 B1 C28 Cr2 160.11(18)
C33 C28 C29 C30 2.1(4)
B1 C28 C29 C30 -173.6(2)
Cr2 C28 C29 C30 55.1(2)
C33 C28 C29 Cr2 -53.05(19)
B1 C28 C29 Cr2 131.3(2)
C28 C29 C30 C31 -2.3(4)
Cr2 C29 C30 C31 53.9(2)
C28 C29 C30 Cr2 -56.3(2)
C29 C30 C31 C32 1.7(4)
Cr2 C30 C31 C32 55.8(2)
C29 C30 C31 Cr2 -54.1(2)
C30 C31 C32 C33 -1.0(4)
Cr2 C31 C32 C33 55.1(2)
C30 C31 C32 Cr2 -56.1(2)
C29 C28 C33 C32 -1.4(4)
B1 C28 C33 C32 174.1(2)
Cr2 C28 C33 C32 -54.4(2)
C29 C28 C33 Cr2 53.06(19)
B1 C28 C33 Cr2 -131.4(2)
C31 C32 C33 C28 0.9(4)
Cr2 C32 C33 C28 56.0(2)
C31 C32 C33 Cr2 -55.1(2)
P5 N1 P4 C34 -93.5(2)
P5 N1 P4 C40 31.0(3)
P5 N1 P4 C46 150.9(2)
P4 N1 P5 C64 -171.3(2)
P4 N1 P5 C52 -53.0(3)
P4 N1 P5 C58 70.8(2)
N1 P4 C34 C35 -18.5(3)
C40 P4 C34 C35 -146.2(2)
C46 P4 C34 C35 97.9(2)
N1 P4 C34 C39 167.9(2)
C40 P4 C34 C39 40.2(3)
C46 P4 C34 C39 -75.7(2)
C39 C34 C35 C36 0.8(4)
P4 C34 C35 C36 -173.0(2)
C34 C35 C36 C37 -0.4(5)
C35 C36 C37 C38 -0.3(5)
C36 C37 C38 C39 0.6(5)
C37 C38 C39 C34 -0.2(5)
C35 C34 C39 C38 -0.5(4)
P4 C34 C39 C38 173.1(2)
N1 P4 C40 C45 -96.3(2)
C34 P4 C40 C45 30.1(3)
C46 P4 C40 C45 144.3(2)
N1 P4 C40 C41 76.3(2)
C34 P4 C40 C41 -157.3(2)
C46 P4 C40 C41 -43.0(2)
C45 C40 C41 C42 2.0(4)
P4 C40 C41 C42 -170.8(2)
C40 C41 C42 C43 -1.6(5)
C41 C42 C43 C44 0.0(5)
C42 C43 C44 C45 1.1(5)
C41 C40 C45 C44 -1.0(4)
P4 C40 C45 C44 171.6(2)
C43 C44 C45 C40 -0.5(5)
N1 P4 C46 C47 18.1(3)
C34 P4 C46 C47 -101.7(2)
C40 P4 C46 C47 142.1(2)
N1 P4 C46 C51 -167.8(2)
C34 P4 C46 C51 72.4(2)
C40 P4 C46 C51 -43.8(2)
C51 C46 C47 C48 0.1(4)
P4 C46 C47 C48 174.3(3)
C46 C47 C48 C49 0.1(5)
C47 C48 C49 C50 0.3(5)
C48 C49 C50 C51 -0.9(5)
C47 C46 C51 C50 -0.7(4)
P4 C46 C51 C50 -174.9(2)
C49 C50 C51 C46 1.1(4)
N1 P5 C52 C57 132.6(2)
C64 P5 C52 C57 -108.6(2)
C58 P5 C52 C57 5.8(2)
N1 P5 C52 C53 -47.2(2)
C64 P5 C52 C53 71.7(2)
C58 P5 C52 C53 -173.99(19)
C57 C52 C53 C54 -1.8(4)
P5 C52 C53 C54 178.0(2)
C52 C53 C54 C55 0.8(4)
C53 C54 C55 C56 0.5(5)
C54 C55 C56 C57 -0.8(5)
C55 C56 C57 C52 -0.2(4)
C53 C52 C57 C56 1.4(4)
P5 C52 C57 C56 -178.3(2)
N1 P5 C58 C63 112.8(2)
C64 P5 C58 C63 -6.1(2)
C52 P5 C58 C63 -120.9(2)
N1 P5 C58 C59 -65.0(2)
C64 P5 C58 C59 176.1(2)
C52 P5 C58 C59 61.3(2)
C63 C58 C59 C60 1.2(4)
P5 C58 C59 C60 179.0(2)
C58 C59 C60 C61 -0.9(4)
C59 C60 C61 C62 -0.7(5)
C60 C61 C62 C63 2.0(5)
C59 C58 C63 C62 0.2(4)
P5 C58 C63 C62 -177.6(2)
C61 C62 C63 C58 -1.8(5)
N1 P5 C64 C69 -31.2(2)
C52 P5 C64 C69 -153.1(2)
C58 P5 C64 C69 91.4(2)
N1 P5 C64 C65 154.4(2)
C52 P5 C64 C65 32.5(2)
C58 P5 C64 C65 -83.0(2)
C69 C64 C65 C66 -1.4(4)
P5 C64 C65 C66 172.9(2)
C64 C65 C66 C67 0.8(4)
C65 C66 C67 C68 0.8(4)
C66 C67 C68 C69 -1.6(4)
C67 C68 C69 C64 0.9(4)
C65 C64 C69 C68 0.6(4)
P5 C64 C69 C68 -173.8(2)
